data_7716285
loop_
_publ_author_name
'Regueiro, Alejandro'
'Garc&#xed;a-L&#xf3;pez, V&#xed;ctor'
'Forment-Aliaga, Alicia'
'Clemente-Le&#xf3;n, Miguel'

_publ_section_title
;
 Chiral spin-crossover complexes based on an enantiopure Schiff base
 ligand with three chiral carbon centers.
;
_journal_issue 25
_journal_name_full 'Dalton transactions (Cambridge, England : 2003)'
_journal_page_first 10637
_journal_page_last 10643
_journal_paper_doi 10.1039/d4dt00924j
_journal_volume 53
_journal_year 2024
_chemical_formula_moiety 'C23 H26 Fe N6 O S2'
_chemical_formula_sum 'C23 H26 Fe N6 O S2'
_chemical_formula_weight 522.47
_space_group_crystal_system monoclinic
_space_group_IT_number 4
_space_group_name_Hall 'P 2yb'
_space_group_name_H-M_alt 'P 1 21 1'
_atom_sites_solution_hydrogens geom
_atom_sites_solution_primary dual
_audit_creation_date 2024-05-02
_audit_creation_method
;
Olex2 1.2
(compiled May 18 2018 14:05:52 for OlexSys, GUI svn.r5506)
;
_audit_update_record
;
2024-05-02 deposited with the CCDC.	2024-06-03 downloaded from the CCDC.
;
_cell_angle_alpha 90
_cell_angle_beta 96.291(5)
_cell_angle_gamma 90
_cell_formula_units_Z 2
_cell_length_a 8.9656(5)
_cell_length_b 14.5928(9)
_cell_length_c 9.6785(5)
_cell_measurement_reflns_used 2249
_cell_measurement_temperature 202(3)
_cell_measurement_theta_max 21.8590
_cell_measurement_theta_min 3.2470
_cell_volume 1258.64(12)
_computing_cell_refinement 'CrysAlisPro 1.171.41.109a (Rigaku OD, 2021)'
_computing_data_collection 'CrysAlisPro 1.171.41.109a (Rigaku OD, 2021)'
_computing_data_reduction 'CrysAlisPro 1.171.41.109a (Rigaku OD, 2021)'
_computing_molecular_graphics 'Olex2 (Dolomanov et al., 2009)'
_computing_publication_material 'Olex2 (Dolomanov et al., 2009)'
_computing_structure_refinement 'ShelXL (Sheldrick, 2015)'
_computing_structure_solution 'ShelXT (Sheldrick, 2015)'
_diffrn_ambient_environment N~2~
_diffrn_ambient_temperature 202(3)
_diffrn_detector 'CCD plate'
_diffrn_detector_area_resol_mean 16.0267
_diffrn_detector_type Sapphire3
_diffrn_measured_fraction_theta_full 0.998
_diffrn_measured_fraction_theta_max 0.904
_diffrn_measurement_details
;
List of Runs (angles in degrees, time in seconds):

  # Type    Start    End  Width  t~exp~   \w     \q     \k     \f   Frames
#--------------------------------------------------------------------------
  1  \w    -29.00  48.00   1.00   25.00    --  -21.11  57.00 -60.00   77
  2  \w    -10.00  42.00   1.00   25.00    --   21.90  77.00  30.00   52
  3  \w      0.00  81.00   1.00   25.00    --   21.90  57.00  90.00   81
  4  \w     -9.00  65.00   1.00   25.00    --   21.90 -99.00-120.00   74
  5  \w      1.00  91.00   1.00   25.00    --   21.90  57.00-180.00   90
  6  \w      7.00  53.00   1.00   25.00    --   21.90 -77.00 -30.00   46
;
_diffrn_measurement_device 'four-circle diffractometer'
_diffrn_measurement_device_type 'SuperNova, Single source at offset/far, Sapphire3'
_diffrn_measurement_method '\w scans'
_diffrn_orient_matrix_type 'CrysAlisPro convention (1999,Acta A55,543-557)'
_diffrn_orient_matrix_UB_11 -0.0299570000
_diffrn_orient_matrix_UB_12 -0.0433469000
_diffrn_orient_matrix_UB_13 -0.0212193000
_diffrn_orient_matrix_UB_21 0.0610073000
_diffrn_orient_matrix_UB_22 -0.0072447000
_diffrn_orient_matrix_UB_23 -0.0395868000
_diffrn_orient_matrix_UB_31 0.0415535000
_diffrn_orient_matrix_UB_32 -0.0206922000
_diffrn_orient_matrix_UB_33 0.0584588000
_diffrn_radiation_monochromator mirror
_diffrn_radiation_probe x-ray
_diffrn_radiation_type MoK\a
_diffrn_radiation_wavelength 0.71073
_diffrn_reflns_av_R_equivalents 0.0435
_diffrn_reflns_av_unetI/netI 0.1059
_diffrn_reflns_Laue_measured_fraction_full 0.998
_diffrn_reflns_Laue_measured_fraction_max 0.904
_diffrn_reflns_limit_h_max 7
_diffrn_reflns_limit_h_min -12
_diffrn_reflns_limit_k_max 19
_diffrn_reflns_limit_k_min -20
_diffrn_reflns_limit_l_max 13
_diffrn_reflns_limit_l_min -11
_diffrn_reflns_number 11180
_diffrn_reflns_point_group_measured_fraction_full 0.996
_diffrn_reflns_point_group_measured_fraction_max 0.870
_diffrn_reflns_theta_full 25.242
_diffrn_reflns_theta_max 29.765
_diffrn_reflns_theta_min 2.792
_diffrn_source 'micro-focus sealed X-ray tube'
_diffrn_source_type 'SuperNova (Mo) X-ray Source'
_exptl_absorpt_coefficient_mu 0.792
_exptl_absorpt_correction_T_max 1.00000
_exptl_absorpt_correction_T_min 0.94076
_exptl_absorpt_correction_type multi-scan
_exptl_absorpt_process_details
;
CrysAlisPro 1.171.41.109a (Rigaku Oxford Diffraction, 2021)
Empirical absorption correction using spherical harmonics,
implemented in SCALE3 ABSPACK scaling algorithm.
;
_exptl_crystal_colour blue
_exptl_crystal_colour_primary blue
_exptl_crystal_density_diffrn 1.379
_exptl_crystal_description needle
_exptl_crystal_F_000 544
_exptl_crystal_size_max 0.23
_exptl_crystal_size_mid 0.06
_exptl_crystal_size_min 0.04
_refine_diff_density_max 0.464
_refine_diff_density_min -0.265
_refine_diff_density_rms 0.056
_refine_ls_abs_structure_details
;
 Flack x determined using 1019 quotients [(I+)-(I-)]/[(I+)+(I-)]
 (Parsons, Flack and Wagner, Acta Cryst. B69 (2013) 249-259).
;
_refine_ls_abs_structure_Flack 0.022(15)
_refine_ls_extinction_method none
_refine_ls_goodness_of_fit_ref 1.002
_refine_ls_hydrogen_treatment constr
_refine_ls_matrix_type full
_refine_ls_number_parameters 312
_refine_ls_number_reflns 6261
_refine_ls_number_restraints 7
_refine_ls_restrained_S_all 1.002
_refine_ls_R_factor_all 0.1322
_refine_ls_R_factor_gt 0.0635
_refine_ls_shift/su_max 0.000
_refine_ls_shift/su_mean 0.000
_refine_ls_structure_factor_coef Fsqd
_refine_ls_weighting_details 'w=1/[\s^2^(Fo^2^)+(0.0304P)^2^] where P=(Fo^2^+2Fc^2^)/3'
_refine_ls_weighting_scheme calc
_refine_ls_wR_factor_gt 0.0910
_refine_ls_wR_factor_ref 0.1167
_reflns_Friedel_coverage 0.857
_reflns_Friedel_fraction_full 0.994
_reflns_Friedel_fraction_max 0.834
_reflns_number_gt 3462
_reflns_number_total 6261
_reflns_threshold_expression 'I > 2\s(I)'
_cod_data_source_file d4dt00924j2.cif
_cod_data_source_block agrmos01sc_vt_2_200_00_auto
_cod_depositor_comments 'Adding full bibliography for 7716275--7716292.cif.'
_cod_database_code 7716285
_shelx_shelxl_version_number 2018/1
_shelx_space_group_comment
;
The symmetry employed for this shelxl refinement is uniquely defined
by the following loop, which should always be used as a source of
symmetry information in preference to the above space-group names.
They are only intended as comments.
;
_shelx_estimated_absorpt_t_max 0.969
_shelx_estimated_absorpt_t_min 0.839
_reflns_odcompleteness_completeness 90.32
_reflns_odcompleteness_iscentric 1
_reflns_odcompleteness_theta 29.70
_olex2_refinement_description
;
1. Fixed Uiso
 At 1.2 times of:
  All C(H) groups, All C(H,H) groups, All N(H) groups
 At 1.5 times of:
  All C(H,H,H) groups
2. Restrained distances
 N2-C4 = N008-C00Q = N008-C00U = N2-C12
 1.34 with sigma of 0.02
 N006-C19 = N006-C00M
 1.29 with sigma of 0.02
3. Others
 Fixed Sof: N008(0.5) C00M(0.5) H00M(0.5) C00Q(0.5) C00S(0.5) H00S(0.5)
 C00U(0.5) H00U(0.5) C00W(0.5) H00X(0.5) C00X(0.5) H00Y(0.5) C1(0.5) H1(0.5)
 N2(0.5) C3(0.5) H3(0.5) C4(0.5) C8(0.5) H8(0.5) C12(0.5) H12(0.5) C19(0.5)
 H19(0.5)
4.a Ternary CH refined with riding coordinates:
 N005(H005), C00E(H00E), C00G(H00G), C00I(H00I)
4.b Secondary CH2 refined with riding coordinates:
 C00F(H00A,H00B), C00J(H00C,H00D), C00L(H00F,H00J), C00O(H00L,H00N), C00R(H00O,
 H00Q)
4.c Aromatic/amide H refined with riding coordinates:
 C00H(H00H), C00K(H00K), C00M(H00M), C00P(H00P), C00S(H00S), C00T(H00T),
 C00U(H00U), C00W(H00X), C00X(H00Y), C1(H1), C3(H3), C8(H8), C12(H12), C19(H19)
4.d Idealised Me refined as rotating group:
 C00V(H00R,H00V,H00W)
;
_olex2_submission_special_instructions 'No special instructions were received'
_oxdiff_exptl_absorpt_empirical_details
;
Empirical correction (ABSPACK) includes:
- Absorption correction using spherical harmonics
- Frame scaling
;
_oxdiff_exptl_absorpt_empirical_full_max 1.172
_oxdiff_exptl_absorpt_empirical_full_min 0.778

loop_
_space_group_symop_operation_xyz
'x, y, z'
'-x, y+1/2, -z'

loop_
_atom_site_label
_atom_site_type_symbol
_atom_site_fract_x
_atom_site_fract_y
_atom_site_fract_z
_atom_site_U_iso_or_equiv
_atom_site_adp_type
_atom_site_occupancy
_atom_site_site_symmetry_order
_atom_site_calc_flag
_atom_site_refinement_flags_posn
_atom_site_refinement_flags_adp
_atom_site_refinement_flags_occupancy
_atom_site_disorder_assembly
_atom_site_disorder_group
Fe01 Fe 0.45084(10) 0.49754(8) 0.31384(9) 0.0475(3) Uani 1 1 d . . . . .
S002 S 0.7849(2) 0.59166(17) 0.7215(2) 0.0714(7) Uani 1 1 d . . . . .
S003 S 0.2928(3) 0.81388(16) 0.2524(2) 0.0840(7) Uani 1 1 d . . . . .
N004 N 0.3556(6) 0.4761(4) 0.0959(5) 0.0469(15) Uani 1 1 d . . . . .
N005 N 0.6439(5) 0.4597(3) 0.1969(5) 0.0401(13) Uani 1 1 d . . . . .
H005 H 0.737629 0.487647 0.244540 0.048 Uiso 1 1 calc R . . . .
N006 N 0.4871(7) 0.3566(4) 0.3620(5) 0.0480(15) Uani 1 1 d D . . . .
O007 O 0.8978(7) 0.5749(5) 0.1470(7) 0.100(2) Uani 1 1 d . . . . .
N008 N 0.250(3) 0.4387(15) 0.411(4) 0.032(5) Uani 0.5 1 d D . P A 1
N009 N 0.5934(6) 0.5328(4) 0.4923(6) 0.0549(17) Uani 1 1 d . . . . .
C00A C 0.8063(10) 0.6297(7) 0.1023(9) 0.070(2) Uani 1 1 d . . . . .
C00B C 0.6713(8) 0.5576(5) 0.5894(8) 0.0495(19) Uani 1 1 d . . . . .
C00C C 0.4534(7) 0.4804(5) 0.0007(6) 0.0450(16) Uani 1 1 d . . . . .
N00D N 0.3776(8) 0.6314(5) 0.2890(6) 0.073(2) Uani 1 1 d . . . . .
C00E C 0.6628(7) 0.3576(4) 0.1938(6) 0.0413(16) Uani 1 1 d . . . . .
H00E H 0.584931 0.332563 0.121809 0.050 Uiso 1 1 calc R . . . .
C00F C 0.8332(9) 0.2230(6) 0.1636(8) 0.069(2) Uani 1 1 d . . . . .
H00A H 0.761433 0.194424 0.091269 0.082 Uiso 1 1 calc R . . . .
H00B H 0.935893 0.205560 0.145193 0.082 Uiso 1 1 calc R . . . .
C00G C 0.6328(7) 0.3185(5) 0.3340(6) 0.0453(17) Uani 1 1 d . . . . .
H00G H 0.710374 0.344667 0.405264 0.054 Uiso 1 1 calc R . . . .
C00H C 0.4069(9) 0.4730(5) -0.1398(6) 0.059(2) Uani 1 1 d . . . . .
H00H H 0.478108 0.473677 -0.205644 0.070 Uiso 1 1 calc R . . . .
C00I C 0.6153(7) 0.4983(5) 0.0549(5) 0.0455(15) Uani 1 1 d . . . . .
H00I H 0.682649 0.468090 -0.007216 0.055 Uiso 1 1 calc R . . . .
C00J C 0.6444(8) 0.6020(5) 0.0585(7) 0.0554(19) Uani 1 1 d . . . . .
H00C H 0.613613 0.627343 -0.035219 0.067 Uiso 1 1 calc R . . . .
H00D H 0.579909 0.630450 0.123349 0.067 Uiso 1 1 calc R . . . .
C00K C 0.2090(8) 0.4684(5) 0.0518(7) 0.058(2) Uani 1 1 d . . . . .
H00K H 0.139355 0.466184 0.118876 0.070 Uiso 1 1 calc R . . . .
C00L C 0.8040(8) 0.1878(5) 0.3046(7) 0.065(2) Uani 1 1 d . . . . .
H00F H 0.812717 0.120118 0.305904 0.078 Uiso 1 1 calc R . . . .
H00J H 0.880786 0.212626 0.376076 0.078 Uiso 1 1 calc R . . . .
C00M C 0.392(3) 0.310(2) 0.415(3) 0.071(13) Uani 0.5 1 d D . P A 1
H00M H 0.409188 0.246468 0.430165 0.085 Uiso 0.5 1 calc R . P A 1
C00N C 0.3432(9) 0.7082(6) 0.2740(7) 0.056(2) Uani 1 1 d . . . . .
C00O C 0.6508(8) 0.2147(5) 0.3391(7) 0.0549(19) Uani 1 1 d . . . . .
H00L H 0.636089 0.192267 0.433154 0.066 Uiso 1 1 calc R . . . .
H00N H 0.573445 0.186092 0.271829 0.066 Uiso 1 1 calc R . . . .
C00P C 0.2568(10) 0.4648(5) -0.1829(8) 0.070(3) Uani 1 1 d . . . . .
H00P H 0.223212 0.459920 -0.279202 0.084 Uiso 1 1 calc R . . . .
C00Q C 0.263(2) 0.3486(11) 0.4531(16) 0.037(4) Uiso 0.5 1 d D . P A 1
C00R C 0.8169(8) 0.3274(5) 0.1555(7) 0.055(2) Uani 1 1 d . . . . .
H00O H 0.829318 0.348233 0.060097 0.066 Uiso 1 1 calc R . . . .
H00Q H 0.896686 0.356309 0.219948 0.066 Uiso 1 1 calc R . . . .
C00S C 0.0093(17) 0.4501(13) 0.4953(14) 0.035(3) Uiso 0.5 1 d . . P A 1
H00S H -0.077537 0.485064 0.507678 0.042 Uiso 0.5 1 calc R . P A 1
C00T C 0.1554(10) 0.4636(5) -0.0873(9) 0.069(2) Uani 1 1 d . . . . .
H00T H 0.050783 0.459662 -0.115807 0.083 Uiso 1 1 calc R . . . .
C00U C 0.1280(15) 0.4860(10) 0.4293(14) 0.036(3) Uiso 0.5 1 d D . P A 1
H00U H 0.120319 0.547228 0.395895 0.044 Uiso 0.5 1 calc R . P A 1
C00V C 0.8424(11) 0.7273(7) 0.0852(10) 0.107(3) Uani 1 1 d . . . . .
H00R H 0.771292 0.765182 0.130072 0.161 Uiso 1 1 calc GR . . . .
H00V H 0.835418 0.742298 -0.013964 0.161 Uiso 1 1 calc GR . . . .
H00W H 0.944587 0.739442 0.128334 0.161 Uiso 1 1 calc GR . . . .
C00W C 0.1549(17) 0.3055(12) 0.5199(16) 0.050(4) Uiso 0.5 1 d . . P A 1
H00X H 0.166131 0.243564 0.549405 0.060 Uiso 0.5 1 calc R . P A 1
C00X C 0.0272(17) 0.3568(11) 0.5431(14) 0.046(4) Uiso 0.5 1 d . . P A 1
H00Y H -0.048522 0.329559 0.590973 0.055 Uiso 0.5 1 calc R . P A 1
C1 C 0.012(2) 0.4943(17) 0.4701(17) 0.073(5) Uiso 0.5 1 d . . P A 2
H1 H -0.069777 0.534345 0.478904 0.087 Uiso 0.5 1 calc R . P A 2
N2 N 0.251(4) 0.4691(18) 0.391(4) 0.056(8) Uani 0.5 1 d D . P A 2
C3 C 0.008(2) 0.4016(15) 0.5177(18) 0.054(4) Uiso 0.5 1 d . . P A 2
H3 H -0.073212 0.379871 0.563245 0.065 Uiso 0.5 1 calc R . P A 2
C4 C 0.249(2) 0.3799(16) 0.436(2) 0.048(5) Uiso 0.5 1 d D . P A 2
C8 C 0.127(2) 0.3443(14) 0.4956(18) 0.068(5) Uiso 0.5 1 d . . P A 2
H8 H 0.125084 0.281482 0.521121 0.081 Uiso 0.5 1 calc R . P A 2
C12 C 0.137(2) 0.5248(15) 0.411(2) 0.074(6) Uiso 0.5 1 d D . P A 2
H12 H 0.141956 0.587097 0.383563 0.089 Uiso 0.5 1 calc R . P A 2
C19 C 0.390(3) 0.316(2) 0.427(3) 0.063(13) Uani 0.5 1 d D . P A 2
H19 H 0.400371 0.255586 0.463816 0.076 Uiso 0.5 1 calc R . P A 2

loop_
_atom_site_aniso_label
_atom_site_aniso_U_11
_atom_site_aniso_U_22
_atom_site_aniso_U_33
_atom_site_aniso_U_23
_atom_site_aniso_U_13
_atom_site_aniso_U_12
Fe01 0.0415(5) 0.0588(6) 0.0412(5) -0.0077(5) 0.0006(3) 0.0108(6)
S002 0.0615(13) 0.0931(18) 0.0573(12) -0.0190(12) -0.0044(9) 0.0009(13)
S003 0.120(2) 0.0575(15) 0.0760(15) 0.0051(12) 0.0161(13) 0.0033(15)
N004 0.041(3) 0.053(4) 0.045(3) -0.011(3) -0.004(2) 0.010(3)
N005 0.042(3) 0.040(3) 0.037(3) 0.005(2) -0.001(2) 0.001(2)
N006 0.046(4) 0.057(4) 0.041(3) -0.010(3) 0.006(3) -0.009(3)
O007 0.065(4) 0.076(5) 0.155(6) 0.024(4) -0.006(4) -0.005(4)
N008 0.034(8) 0.034(12) 0.029(9) -0.001(9) 0.009(6) 0.018(9)
N009 0.058(4) 0.058(4) 0.048(3) -0.008(3) 0.002(3) 0.014(3)
C00A 0.070(6) 0.064(6) 0.079(6) 0.007(5) 0.024(5) -0.004(5)
C00B 0.046(4) 0.053(5) 0.053(4) 0.005(4) 0.018(3) 0.012(4)
C00C 0.059(4) 0.034(4) 0.041(3) 0.002(3) -0.001(3) 0.009(3)
N00D 0.089(5) 0.070(5) 0.055(4) -0.020(4) -0.013(3) 0.024(5)
C00E 0.044(4) 0.039(4) 0.041(4) -0.001(3) 0.001(3) 0.004(3)
C00F 0.071(6) 0.062(6) 0.071(5) -0.003(4) 0.004(4) 0.026(5)
C00G 0.044(4) 0.049(4) 0.040(4) 0.001(3) -0.005(3) -0.005(4)
C00H 0.082(5) 0.050(5) 0.042(4) 0.002(3) -0.003(4) 0.008(4)
C00I 0.055(4) 0.041(4) 0.041(3) 0.003(4) 0.008(3) 0.009(4)
C00J 0.067(5) 0.050(5) 0.051(4) 0.011(4) 0.012(3) 0.005(4)
C00K 0.047(4) 0.062(6) 0.061(4) -0.015(4) -0.009(3) 0.007(4)
C00L 0.071(5) 0.053(5) 0.068(5) 0.006(4) -0.008(4) 0.016(4)
C00M 0.027(14) 0.10(2) 0.09(2) -0.070(16) 0.018(12) -0.035(14)
C00N 0.057(5) 0.068(6) 0.043(4) -0.015(4) 0.007(3) 0.005(5)
C00O 0.075(5) 0.039(4) 0.049(4) 0.005(3) -0.001(4) -0.005(4)
C00P 0.094(7) 0.058(6) 0.050(5) -0.011(4) -0.027(5) 0.013(5)
C00R 0.051(4) 0.062(6) 0.053(4) 0.004(4) 0.009(3) 0.011(4)
C00T 0.061(5) 0.060(6) 0.079(6) -0.014(4) -0.024(4) 0.011(4)
C00V 0.115(9) 0.070(7) 0.139(9) 0.004(7) 0.022(7) -0.031(7)
N2 0.048(11) 0.07(2) 0.048(14) -0.010(14) 0.002(8) -0.003(12)
C19 0.10(3) 0.053(18) 0.042(14) 0.025(13) 0.017(13) -0.014(16)

loop_
_atom_type_symbol
_atom_type_description
_atom_type_scat_dispersion_real
_atom_type_scat_dispersion_imag
_atom_type_scat_source
C C 0.0033 0.0016 'International Tables Vol C Tables 4.2.6.8 and 6.1.1.4'
H H 0.0000 0.0000 'International Tables Vol C Tables 4.2.6.8 and 6.1.1.4'
Fe Fe 0.3463 0.8444 'International Tables Vol C Tables 4.2.6.8 and 6.1.1.4'
N N 0.0061 0.0033 'International Tables Vol C Tables 4.2.6.8 and 6.1.1.4'
O O 0.0106 0.0060 'International Tables Vol C Tables 4.2.6.8 and 6.1.1.4'
S S 0.1246 0.1234 'International Tables Vol C Tables 4.2.6.8 and 6.1.1.4'

loop_
_geom_angle_atom_site_label_1
_geom_angle_atom_site_label_2
_geom_angle_atom_site_label_3
_geom_angle
_geom_angle_site_symmetry_1
_geom_angle_site_symmetry_3
_geom_angle_publ_flag
N004 Fe01 N005 73.85(18) . . ?
N004 Fe01 N008 95.8(10) . . ?
N005 Fe01 N008 143.4(6) . . ?
N006 Fe01 N004 96.1(2) . . ?
N006 Fe01 N005 76.3(2) . . ?
N006 Fe01 N008 69.8(5) . . ?
N009 Fe01 N004 163.3(2) . . ?
N009 Fe01 N005 92.4(2) . . ?
N009 Fe01 N006 89.6(2) . . ?
N009 Fe01 N008 100.8(10) . . ?
N00D Fe01 N004 86.5(2) . . ?
N00D Fe01 N005 115.3(2) . . ?
N00D Fe01 N006 168.2(3) . . ?
N00D Fe01 N008 98.5(5) . . ?
N00D Fe01 N009 91.2(2) . . ?
N2 Fe01 N004 93.4(12) . . ?
N2 Fe01 N005 152.4(9) . . ?
N2 Fe01 N006 81.0(6) . . ?
N2 Fe01 N009 103.0(13) . . ?
N2 Fe01 N00D 87.4(7) . . ?
C00C N004 Fe01 115.8(4) . . ?
C00K N004 Fe01 125.3(5) . . ?
C00K N004 C00C 118.5(5) . . ?
Fe01 N005 H005 108.9 . . ?
C00E N005 Fe01 110.5(4) . . ?
C00E N005 H005 108.9 . . ?
C00I N005 Fe01 108.1(3) . . ?
C00I N005 H005 108.9 . . ?
C00I N005 C00E 111.5(5) . . ?
C00G N006 Fe01 116.3(4) . . ?
C00M N006 Fe01 121.5(18) . . ?
C00M N006 C00G 122.2(18) . . ?
C19 N006 Fe01 117.6(17) . . ?
C19 N006 C00G 125.6(17) . . ?
C00Q N008 Fe01 115.8(14) . . ?
C00U N008 Fe01 123.9(14) . . ?
C00U N008 C00Q 120(2) . . ?
C00B N009 Fe01 176.1(6) . . ?
O007 C00A C00J 121.3(8) . . ?
O007 C00A C00V 122.5(9) . . ?
C00V C00A C00J 116.1(8) . . ?
N009 C00B S002 178.0(7) . . ?
N004 C00C C00H 121.5(6) . . ?
N004 C00C C00I 116.5(5) . . ?
C00H C00C C00I 122.0(6) . . ?
C00N N00D Fe01 176.7(7) . . ?
N005 C00E H00E 107.8 . . ?
N005 C00E C00G 108.8(5) . . ?
N005 C00E C00R 113.4(6) . . ?
C00G C00E H00E 107.8 . . ?
C00G C00E C00R 111.1(5) . . ?
C00R C00E H00E 107.8 . . ?
H00A C00F H00B 108.0 . . ?
C00L C00F H00A 109.4 . . ?
C00L C00F H00B 109.4 . . ?
C00L C00F C00R 111.2(6) . . ?
C00R C00F H00A 109.4 . . ?
C00R C00F H00B 109.4 . . ?
N006 C00G C00E 105.6(5) . . ?
N006 C00G H00G 107.1 . . ?
N006 C00G C00O 117.6(6) . . ?
C00E C00G H00G 107.1 . . ?
C00E C00G C00O 111.9(6) . . ?
C00O C00G H00G 107.1 . . ?
C00C C00H H00H 120.4 . . ?
C00P C00H C00C 119.1(7) . . ?
C00P C00H H00H 120.4 . . ?
N005 C00I C00C 108.6(5) . . ?
N005 C00I H00I 109.6 . . ?
N005 C00I C00J 110.0(5) . . ?
C00C C00I H00I 109.6 . . ?
C00C C00I C00J 109.4(5) . . ?
C00J C00I H00I 109.6 . . ?
C00A C00J C00I 115.0(6) . . ?
C00A C00J H00C 108.5 . . ?
C00A C00J H00D 108.5 . . ?
C00I C00J H00C 108.5 . . ?
C00I C00J H00D 108.5 . . ?
H00C C00J H00D 107.5 . . ?
N004 C00K H00K 118.7 . . ?
N004 C00K C00T 122.6(7) . . ?
C00T C00K H00K 118.7 . . ?
C00F C00L H00F 109.3 . . ?
C00F C00L H00J 109.3 . . ?
H00F C00L H00J 108.0 . . ?
C00O C00L C00F 111.4(6) . . ?
C00O C00L H00F 109.3 . . ?
C00O C00L H00J 109.3 . . ?
N006 C00M H00M 119.2 . . ?
N006 C00M C00Q 122(3) . . ?
C00Q C00M H00M 119.2 . . ?
N00D C00N S003 179.1(8) . . ?
C00G C00O H00L 109.6 . . ?
C00G C00O H00N 109.6 . . ?
C00L C00O C00G 110.5(6) . . ?
C00L C00O H00L 109.6 . . ?
C00L C00O H00N 109.6 . . ?
H00L C00O H00N 108.1 . . ?
C00H C00P H00P 120.0 . . ?
C00T C00P C00H 119.9(6) . . ?
C00T C00P H00P 120.0 . . ?
N008 C00Q C00M 110.9(18) . . ?
C00W C00Q N008 122.4(19) . . ?
C00W C00Q C00M 126.6(19) . . ?
C00E C00R H00O 109.5 . . ?
C00E C00R H00Q 109.5 . . ?
C00F C00R C00E 110.9(6) . . ?
C00F C00R H00O 109.5 . . ?
C00F C00R H00Q 109.5 . . ?
H00O C00R H00Q 108.0 . . ?
C00U C00S H00S 122.0 . . ?
C00U C00S C00X 115.9(14) . . ?
C00X C00S H00S 122.0 . . ?
C00K C00T H00T 120.9 . . ?
C00P C00T C00K 118.2(7) . . ?
C00P C00T H00T 120.9 . . ?
N008 C00U C00S 123.0(17) . . ?
N008 C00U H00U 118.5 . . ?
C00S C00U H00U 118.5 . . ?
C00A C00V H00R 109.5 . . ?
C00A C00V H00V 109.5 . . ?
C00A C00V H00W 109.5 . . ?
H00R C00V H00V 109.5 . . ?
H00R C00V H00W 109.5 . . ?
H00V C00V H00W 109.5 . . ?
C00Q C00W H00X 121.4 . . ?
C00Q C00W C00X 117.3(16) . . ?
C00X C00W H00X 121.4 . . ?
C00S C00X H00Y 119.5 . . ?
C00W C00X C00S 121.0(14) . . ?
C00W C00X H00Y 119.5 . . ?
C3 C1 H1 120.5 . . ?
C12 C1 H1 120.5 . . ?
C12 C1 C3 119.0(19) . . ?
C4 N2 Fe01 110.6(19) . . ?
C12 N2 Fe01 129.7(18) . . ?
C12 N2 C4 120(3) . . ?
C1 C3 H3 120.8 . . ?
C8 C3 C1 118.4(18) . . ?
C8 C3 H3 120.8 . . ?
N2 C4 C8 122(2) . . ?
N2 C4 C19 120(2) . . ?
C8 C4 C19 118(2) . . ?
C3 C8 C4 119(2) . . ?
C3 C8 H8 120.4 . . ?
C4 C8 H8 120.4 . . ?
C1 C12 H12 119.0 . . ?
N2 C12 C1 122(2) . . ?
N2 C12 H12 119.0 . . ?
N006 C19 C4 110(2) . . ?
N006 C19 H19 124.9 . . ?
C4 C19 H19 124.9 . . ?

loop_
_geom_bond_atom_site_label_1
_geom_bond_atom_site_label_2
_geom_bond_distance
_geom_bond_site_symmetry_2
_geom_bond_publ_flag
Fe01 N004 2.210(5) . ?
Fe01 N005 2.239(5) . ?
Fe01 N006 2.126(6) . ?
Fe01 N008 2.29(2) . ?
Fe01 N009 2.097(6) . ?
Fe01 N00D 2.067(7) . ?
Fe01 N2 2.06(3) . ?
S002 C00B 1.622(8) . ?
S003 C00N 1.614(9) . ?
N004 C00C 1.341(8) . ?
N004 C00K 1.341(7) . ?
N005 H005 1.0000 . ?
N005 C00E 1.500(7) . ?
N005 C00I 1.482(7) . ?
N006 C00G 1.472(8) . ?
N006 C00M 1.246(19) . ?
N006 C19 1.276(19) . ?
O007 C00A 1.193(9) . ?
N008 C00Q 1.377(19) . ?
N008 C00U 1.32(2) . ?
N009 C00B 1.166(8) . ?
C00A C00J 1.521(10) . ?
C00A C00V 1.474(11) . ?
C00C C00H 1.383(8) . ?
C00C C00I 1.511(8) . ?
N00D C00N 1.167(9) . ?
C00E H00E 1.0000 . ?
C00E C00G 1.523(8) . ?
C00E C00R 1.534(9) . ?
C00F H00A 0.9900 . ?
C00F H00B 0.9900 . ?
C00F C00L 1.507(9) . ?
C00F C00R 1.532(10) . ?
C00G H00G 1.0000 . ?
C00G C00O 1.523(9) . ?
C00H H00H 0.9500 . ?
C00H C00P 1.370(10) . ?
C00I H00I 1.0000 . ?
C00I C00J 1.536(10) . ?
C00J H00C 0.9900 . ?
C00J H00D 0.9900 . ?
C00K H00K 0.9500 . ?
C00K C00T 1.381(9) . ?
C00L H00F 0.9900 . ?
C00L H00J 0.9900 . ?
C00L C00O 1.502(9) . ?
C00M H00M 0.9500 . ?
C00M C00Q 1.37(4) . ?
C00O H00L 0.9900 . ?
C00O H00N 0.9900 . ?
C00P H00P 0.9500 . ?
C00P C00T 1.366(11) . ?
C00Q C00W 1.37(2) . ?
C00R H00O 0.9900 . ?
C00R H00Q 0.9900 . ?
C00S H00S 0.9500 . ?
C00S C00U 1.40(2) . ?
C00S C00X 1.44(2) . ?
C00T H00T 0.9500 . ?
C00U H00U 0.9500 . ?
C00V H00R 0.9800 . ?
C00V H00V 0.9800 . ?
C00V H00W 0.9800 . ?
C00W H00X 0.9500 . ?
C00W C00X 1.41(2) . ?
C00X H00Y 0.9500 . ?
C1 H1 0.9500 . ?
C1 C3 1.43(3) . ?
C1 C12 1.39(3) . ?
N2 C4 1.37(2) . ?
N2 C12 1.34(2) . ?
C3 H3 0.9500 . ?
C3 C8 1.39(2) . ?
C4 C8 1.39(3) . ?
C4 C19 1.58(4) . ?
C8 H8 0.9500 . ?
C12 H12 0.9500 . ?
C19 H19 0.9500 . ?
